data_2103320
loop_
_publ_author_name
'F\'abi\'an, L\'aszl\'o'
'Argay, Gyula'
'K\'alm\'an, Alajos'
'B\'athori, M\'aria'

_publ_section_title
;
 Crystal structures of ecdysteroids: the role of solvent molecules in
 hydrogen bonding and isostructurality
;
_journal_issue 4
_journal_name_full 'Acta Crystallographica Section B'
_journal_page_first 710
_journal_page_last 720
_journal_paper_doi 10.1107/S0108768102005608
_journal_volume 58
_journal_year 2002
_chemical_formula_sum 'C27 H50 O10'
_chemical_formula_weight 534.67
_chemical_name_common '20-hydroxyecdysone trihydrate'
_chemical_name_systematic
;
 2\b,3\b,14\a,20R,22R,25-hexahydroxy-5\b-cholest-7-en-6-one trihydrate
;
_space_group_IT_number 19
_symmetry_cell_setting orthorhombic
_symmetry_space_group_name_Hall 'P 2ac 2ab'
_symmetry_space_group_name_H-M 'P 21 21 21'
_atom_sites_solution_hydrogens geom
_atom_sites_solution_primary direct
_atom_sites_solution_secondary difmap
_audit_creation_method SHELXL-97
_cell_angle_alpha 90.00
_cell_angle_beta 90.00
_cell_angle_gamma 90.00
_cell_formula_units_Z 4
_cell_length_a 11.293(2)
_cell_length_b 14.202(2)
_cell_length_c 18.721(3)
_cell_measurement_reflns_used 25
_cell_measurement_temperature 293(2)
_cell_measurement_theta_max 16.92
_cell_measurement_theta_min 11.53
_cell_volume 3002.5(8)
_computing_cell_refinement 'CAD4 Express'
_computing_data_collection 'CAD4 Express'
_computing_data_reduction 'XCAD4 (Harms, 1996)'
_computing_structure_refinement 'SHELXL-97 (Sheldrick, 1997b)'
_computing_structure_solution 'SHELXS-97 (Sheldrick, 1997a)'
_diffrn_ambient_temperature 293(2)
_diffrn_measured_fraction_theta_full 0.996
_diffrn_measured_fraction_theta_max 0.996
_diffrn_measurement_device_type 'Enraf-Nonius CAD4'
_diffrn_measurement_method \w--2\q
_diffrn_radiation_monochromator graphite
_diffrn_radiation_source 'fine-focus sealed tube'
_diffrn_radiation_type 'MO k\a'
_diffrn_radiation_wavelength 0.710730
_diffrn_reflns_av_R_equivalents 0.0106
_diffrn_reflns_av_sigmaI/netI 0.0655
_diffrn_reflns_limit_h_max 17
_diffrn_reflns_limit_h_min -17
_diffrn_reflns_limit_k_max 22
_diffrn_reflns_limit_k_min -22
_diffrn_reflns_limit_l_max 29
_diffrn_reflns_limit_l_min -29
_diffrn_reflns_number 13105
_diffrn_reflns_theta_full 33.42
_diffrn_reflns_theta_max 33.42
_diffrn_reflns_theta_min 2.55
_diffrn_standards_decay_% 0
_diffrn_standards_interval_time 60
_diffrn_standards_number 2
_exptl_absorpt_coefficient_mu 0.089
_exptl_absorpt_correction_T_max 0.9718
_exptl_absorpt_correction_T_min 0.8984
_exptl_absorpt_correction_type psi-scan
_exptl_absorpt_process_details
;
 Reibenspies, J. (1989) DATCOR program for empirical absorption
 correction, Texas A & M University, College Station, Tx, USA.
;
_exptl_crystal_colour colorless
_exptl_crystal_density_diffrn 1.183
_exptl_crystal_density_method 'not measured'
_exptl_crystal_description prism
_exptl_crystal_F_000 1168
_exptl_crystal_size_max 0.6
_exptl_crystal_size_mid 0.6
_exptl_crystal_size_min 0.4
_refine_diff_density_max 0.256
_refine_diff_density_min -0.184
_refine_ls_abs_structure_details 'Flack H D (1983), Acta Cryst. A39, 876-881'
_refine_ls_abs_structure_Flack -0.1(7)
_refine_ls_extinction_method none
_refine_ls_goodness_of_fit_ref 0.920
_refine_ls_hydrogen_treatment riding
_refine_ls_matrix_type full
_refine_ls_number_parameters 366
_refine_ls_number_reflns 11655
_refine_ls_number_restraints 0
_refine_ls_restrained_S_all 0.920
_refine_ls_R_factor_all 0.1056
_refine_ls_R_factor_gt 0.0535
_refine_ls_shift/su_max 0.001
_refine_ls_shift/su_mean 0.000
_refine_ls_structure_factor_coef Fsqd
_refine_ls_weighting_details 'calc w=1/[\s^2^(Fo^2^)+(0.0829P)^2^+0.0000P] where P=(Fo^2^+2Fc^2^)/3'
_refine_ls_weighting_scheme calc
_refine_ls_wR_factor_gt 0.1281
_refine_ls_wR_factor_ref 0.1422
_reflns_number_gt 6759
_reflns_number_total 11655
_reflns_threshold_expression >2sigma(I)
_cod_data_source_file de0015.cif
_cod_data_source_block IV
_cod_database_code 2103320
_cod_database_fobs_code 2103320

loop_
_symmetry_equiv_pos_as_xyz
'x, y, z'
'-x+1/2, -y, z+1/2'
'-x, y+1/2, -z+1/2'
'x+1/2, -y+1/2, -z'

loop_
_atom_site_label
_atom_site_fract_x
_atom_site_fract_y
_atom_site_fract_z
_atom_site_U_iso_or_equiv
_atom_site_adp_type
_atom_site_calc_flag
_atom_site_refinement_flags
_atom_site_occupancy
_atom_site_disorder_assembly
_atom_site_disorder_group
_atom_site_type_symbol
C1 0.77408(14) 1.02561(10) -0.01392(8) 0.0322(3) Uani d . 1 . . C
H1A 0.7974 1.0777 -0.0444 0.042 Uiso calc R 1 . . H
H1B 0.7303 0.9812 -0.0431 0.042 Uiso calc R 1 . . H
C2 0.69256(15) 1.06274(11) 0.04407(9) 0.0366(3) Uani d . 1 . . C
H2 0.6631 1.0094 0.0721 0.048 Uiso calc R 1 . . H
O2 0.59454(13) 1.10727(10) 0.00977(8) 0.0553(4) Uani d . 1 . . O
H2A 0.5562 1.1370 0.0394 0.083 Uiso calc R 1 . . H
C3 0.75590(17) 1.13027(11) 0.09369(10) 0.0415(4) Uani d . 1 . . C
H3 0.7022 1.1485 0.1324 0.054 Uiso calc R 1 . . H
O3 0.78675(15) 1.21142(9) 0.05355(8) 0.0580(4) Uani d . 1 . . O
H3A 0.8066 1.2538 0.0808 0.087 Uiso calc R 1 . . H
C4 0.86436(17) 1.08198(11) 0.12542(9) 0.0399(4) Uani d . 1 . . C
H4A 0.8391 1.0297 0.1550 0.052 Uiso calc R 1 . . H
H4B 0.9067 1.1262 0.1555 0.052 Uiso calc R 1 . . H
C5 0.94797(15) 1.04552(11) 0.06683(9) 0.0356(3) Uani d . 1 . . C
H5 0.9755 1.1000 0.0393 0.046 Uiso calc R 1 . . H
C6 1.05479(15) 1.00078(12) 0.10132(10) 0.0382(4) Uani d . 1 . . C
O6 1.14526(12) 1.04495(9) 0.11276(9) 0.0535(4) Uani d . 1 . . O
C7 1.03915(15) 0.90396(11) 0.12623(10) 0.0382(4) Uani d . 1 . . C
H7 1.0963 0.8777 0.1559 0.050 Uiso calc R 1 . . H
C8 0.94543(13) 0.85215(10) 0.10763(8) 0.0282(3) Uani d . 1 . . C
C9 0.85479(12) 0.88334(10) 0.05330(8) 0.0269(3) Uani d . 1 . . C
H9 0.7813 0.8952 0.0797 0.035 Uiso calc R 1 . . H
C10 0.88652(13) 0.97681(10) 0.01419(8) 0.0297(3) Uani d . 1 . . C
C11 0.82818(15) 0.80203(10) 0.00046(9) 0.0340(3) Uani d . 1 . . C
H11A 0.7619 0.8200 -0.0296 0.044 Uiso calc R 1 . . H
H11B 0.8964 0.7930 -0.0303 0.044 Uiso calc R 1 . . H
C12 0.79886(14) 0.70802(10) 0.03736(9) 0.0324(3) Uani d . 1 . . C
H12A 0.7257 0.7144 0.0641 0.042 Uiso calc R 1 . . H
H12B 0.7876 0.6595 0.0015 0.042 Uiso calc R 1 . . H
C13 0.89862(13) 0.67902(9) 0.08796(7) 0.0255(3) Uani d . 1 . . C
C14 0.91480(13) 0.75961(10) 0.14301(8) 0.0290(3) Uani d . 1 . . C
O14 0.80137(11) 0.77454(8) 0.17584(6) 0.0387(3) Uani d . 1 . . O
H14 0.8097 0.8062 0.2121 0.058 Uiso calc R 1 . . H
C15 0.99788(17) 0.71733(12) 0.19799(9) 0.0398(4) Uani d . 1 . . C
H15A 0.9945 0.7517 0.2427 0.052 Uiso calc R 1 . . H
H15B 1.0789 0.7168 0.1808 0.052 Uiso calc R 1 . . H
C16 0.94966(17) 0.61677(11) 0.20676(9) 0.0390(4) Uani d . 1 . . C
H16A 0.9023 0.6121 0.2498 0.051 Uiso calc R 1 . . H
H16B 1.0144 0.5721 0.2101 0.051 Uiso calc R 1 . . H
C17 0.87246(13) 0.59560(10) 0.13985(8) 0.0276(3) Uani d . 1 . . C
H17 0.7899 0.6028 0.1550 0.036 Uiso calc R 1 . . H
C18 0.97061(16) 0.96075(14) -0.04868(10) 0.0429(4) Uani d . 1 . . C
H18A 1.0377 0.9248 -0.0329 0.060 Uiso calc R 1 . . H
H18B 0.9969 1.0204 -0.0669 0.060 Uiso calc R 1 . . H
H18C 0.9300 0.9270 -0.0857 0.060 Uiso calc R 1 . . H
C19 1.01479(14) 0.66523(12) 0.04681(10) 0.0367(3) Uani d . 1 . . C
H19A 1.0004 0.6272 0.0053 0.051 Uiso calc R 1 . . H
H19B 1.0715 0.6344 0.0770 0.051 Uiso calc R 1 . . H
H19C 1.0452 0.7254 0.0324 0.051 Uiso calc R 1 . . H
C20 0.88544(13) 0.49292(10) 0.11359(8) 0.0282(3) Uani d . 1 . . C
O20 1.00922(10) 0.46874(8) 0.10989(7) 0.0372(3) Uani d . 1 . . O
H20 1.0252 0.4504 0.0695 0.056 Uiso calc R 1 . . H
C21 0.82629(15) 0.47459(11) 0.04189(9) 0.0344(3) Uani d . 1 . . C
H21A 0.8686 0.5073 0.0050 0.048 Uiso calc R 1 . . H
H21B 0.7460 0.4967 0.0434 0.048 Uiso calc R 1 . . H
H21C 0.8270 0.4082 0.0321 0.048 Uiso calc R 1 . . H
C22 0.83453(14) 0.42592(10) 0.17177(9) 0.0329(3) Uani d . 1 . . C
H22 0.8691 0.4437 0.2179 0.043 Uiso calc R 1 . . H
O22 0.87121(12) 0.33132(8) 0.15558(7) 0.0429(3) Uani d . 1 . . O
H22A 0.9418 0.3311 0.1454 0.064 Uiso calc R 1 . . H
C23 0.70132(16) 0.42510(14) 0.17974(11) 0.0445(4) Uani d . 1 . . C
H23A 0.6662 0.3997 0.1366 0.058 Uiso calc R 1 . . H
H23B 0.6734 0.4893 0.1853 0.058 Uiso calc R 1 . . H
C24 0.66071(19) 0.3670(2) 0.24327(13) 0.0688(7) Uani d . 1 . . C
H24A 0.7046 0.3875 0.2850 0.090 Uiso calc R 1 . . H
H24B 0.6815 0.3018 0.2345 0.090 Uiso calc R 1 . . H
C25 0.5293(2) 0.3716(2) 0.26069(13) 0.0744(8) Uani d . 1 . . C
O25 0.46699(15) 0.34926(16) 0.19687(10) 0.0787(5) Uani d . 1 . . O
H25 0.3956 0.3538 0.2040 0.118 Uiso calc R 1 . . H
C26 0.4892(4) 0.4702(4) 0.2812(3) 0.144(2) Uani d . 1 . . C
H26A 0.5165 0.5144 0.2461 0.216 Uiso calc R 1 . . H
H26B 0.5215 0.4864 0.3270 0.216 Uiso calc R 1 . . H
H26C 0.4043 0.4721 0.2835 0.216 Uiso calc R 1 . . H
C27 0.5023(3) 0.2994(5) 0.3186(3) 0.190(3) Uani d . 1 . . C
H27A 0.4304 0.3166 0.3427 0.286 Uiso calc R 1 . . H
H27B 0.5663 0.2979 0.3524 0.286 Uiso calc R 1 . . H
H27C 0.4932 0.2384 0.2973 0.286 Uiso calc R 1 . . H
O1W 0.79973(17) 0.86856(14) 0.30794(9) 0.0773(5) Uani d . 1 . . O
H1WA 0.8593 0.8396 0.3199 0.116 Uiso d R 1 . . H
H1WB 0.8456 0.9057 0.3269 0.116 Uiso d R 1 . . H
O2WA 0.7176(3) 1.27327(19) -0.08429(16) 0.0631(7) Uani d P 0.60 A 1 O
O2WB 0.6316(6) 1.2532(3) -0.0992(3) 0.0790(14) Uani d P 0.40 B 2 O
O3WA 0.4788(5) 1.2521(4) 0.0660(3) 0.105(2) Uani d P 0.50 C 1 O
O3WB 0.4589(4) 1.1938(5) 0.1076(4) 0.120(2) Uani d P 0.50 D 2 O

loop_
_atom_site_aniso_label
_atom_site_aniso_U_11
_atom_site_aniso_U_22
_atom_site_aniso_U_33
_atom_site_aniso_U_12
_atom_site_aniso_U_13
_atom_site_aniso_U_23
C1 0.0360(8) 0.0272(7) 0.0335(8) -0.0010(6) -0.0089(6) -0.0001(6)
C2 0.0363(8) 0.0316(7) 0.0417(9) 0.0049(6) -0.0086(7) -0.0047(6)
O2 0.0475(8) 0.0567(8) 0.0618(8) 0.0213(6) -0.0204(7) -0.0186(7)
C3 0.0516(10) 0.0322(8) 0.0408(9) 0.0069(7) -0.0113(8) -0.0074(6)
O3 0.0854(11) 0.0266(6) 0.0621(9) 0.0017(7) -0.0295(8) -0.0008(6)
C4 0.0497(10) 0.0292(7) 0.0408(9) -0.0010(7) -0.0144(7) -0.0044(6)
C5 0.0367(8) 0.0260(7) 0.0442(9) -0.0096(6) -0.0095(7) 0.0036(6)
C6 0.0334(8) 0.0366(8) 0.0446(9) -0.0079(6) -0.0076(7) -0.0012(7)
O6 0.0380(7) 0.0457(7) 0.0768(10) -0.0164(6) -0.0158(7) 0.0059(7)
C7 0.0319(8) 0.0323(8) 0.0504(10) -0.0026(6) -0.0125(7) 0.0011(7)
C8 0.0280(6) 0.0253(6) 0.0313(7) 0.0014(5) -0.0050(6) -0.0023(5)
C9 0.0239(6) 0.0238(6) 0.0329(7) -0.0012(5) -0.0054(5) -0.0011(5)
C10 0.0286(7) 0.0287(7) 0.0318(7) -0.0036(6) -0.0031(6) 0.0019(6)
C11 0.0394(9) 0.0268(7) 0.0359(8) -0.0011(6) -0.0135(6) 0.0004(6)
C12 0.0313(7) 0.0274(7) 0.0385(8) -0.0025(6) -0.0113(6) -0.0013(6)
C13 0.0251(6) 0.0230(6) 0.0283(7) -0.0011(5) -0.0005(5) -0.0015(5)
C14 0.0293(7) 0.0261(6) 0.0317(7) -0.0015(5) -0.0032(6) -0.0028(6)
O14 0.0413(6) 0.0347(6) 0.0402(6) 0.0013(5) 0.0085(5) -0.0061(5)
C15 0.0469(9) 0.0342(8) 0.0383(9) -0.0041(7) -0.0162(7) -0.0004(7)
C16 0.0529(10) 0.0315(7) 0.0326(8) -0.0023(7) -0.0112(7) 0.0003(6)
C17 0.0295(7) 0.0247(6) 0.0285(7) -0.0007(5) -0.0018(6) -0.0008(5)
C18 0.0410(9) 0.0452(9) 0.0426(10) -0.0059(7) 0.0060(7) 0.0023(8)
C19 0.0310(7) 0.0343(8) 0.0446(9) 0.0015(6) 0.0084(7) 0.0032(7)
C20 0.0271(7) 0.0254(6) 0.0320(7) 0.0010(5) -0.0031(6) 0.0006(5)
O20 0.0303(5) 0.0386(6) 0.0426(7) 0.0057(5) -0.0007(5) -0.0036(5)
C21 0.0396(8) 0.0287(7) 0.0349(8) 0.0004(6) -0.0054(6) -0.0007(6)
C22 0.0362(8) 0.0270(7) 0.0357(8) -0.0025(6) -0.0061(6) 0.0023(6)
O22 0.0436(7) 0.0260(5) 0.0591(8) -0.0025(5) -0.0090(6) 0.0064(5)
C23 0.0345(8) 0.0451(9) 0.0539(11) -0.0042(7) 0.0035(8) 0.0115(8)
C24 0.0457(11) 0.1024(19) 0.0585(13) -0.0175(12) -0.0019(10) 0.0344(13)
C25 0.0476(13) 0.126(2) 0.0492(12) -0.0233(14) 0.0043(10) 0.0176(14)
O25 0.0453(9) 0.1140(15) 0.0766(11) -0.0128(10) 0.0008(8) -0.0133(11)
C26 0.086(2) 0.204(5) 0.142(4) -0.012(3) 0.044(2) -0.087(4)
C27 0.071(2) 0.342(8) 0.158(4) -0.051(3) 0.004(2) 0.162(5)
O1W 0.0810(12) 0.0875(12) 0.0632(10) -0.0132(10) 0.0036(9) -0.0324(9)
O2WA 0.074(2) 0.0469(14) 0.0683(17) 0.0070(14) 0.0010(15) 0.0057(12)
O2WB 0.112(4) 0.047(2) 0.079(3) 0.018(3) 0.021(3) 0.015(2)
O3WA 0.107(4) 0.098(4) 0.112(4) 0.068(3) -0.038(3) -0.044(3)
O3WB 0.064(3) 0.161(6) 0.136(5) 0.037(3) -0.008(3) -0.077(4)

loop_
_atom_type_symbol
_atom_type_description
_atom_type_scat_dispersion_real
_atom_type_scat_dispersion_imag
_atom_type_scat_source
C C 0.0033 0.0016 'International Tables Vol C Tables 4.2.6.8 and 6.1.1.4'
H H 0.0000 0.0000 'International Tables Vol C Tables 4.2.6.8 and 6.1.1.4'
O O 0.0106 0.0060 'International Tables Vol C Tables 4.2.6.8 and 6.1.1.4'

loop_
_geom_angle_atom_site_label_1
_geom_angle_atom_site_label_2
_geom_angle_atom_site_label_3
_geom_angle
C2 C1 C10 114.34(13)
O2 C2 C3 111.20(13)
O2 C2 C1 107.60(14)
C3 C2 C1 111.85(15)
O3 C3 C2 107.78(14)
O3 C3 C4 111.99(16)
C2 C3 C4 109.48(13)
C3 C4 C5 111.54(14)
C6 C5 C4 109.12(14)
C6 C5 C10 111.39(13)
C4 C5 C10 112.99(13)
O6 C6 C7 121.97(16)
O6 C6 C5 121.95(15)
C7 C6 C5 115.84(14)
C8 C7 C6 122.05(15)
C7 C8 C9 123.47(13)
C7 C8 C14 123.11(14)
C9 C8 C14 113.28(12)
C8 C9 C11 110.05(11)
C8 C9 C10 114.25(11)
C11 C9 C10 112.30(12)
C18 C10 C1 108.43(13)
C18 C10 C5 107.76(13)
C1 C10 C5 107.64(12)
C18 C10 C9 112.18(13)
C1 C10 C9 110.77(12)
C5 C10 C9 109.91(12)
C12 C11 C9 113.67(13)
C13 C12 C11 110.69(12)
C12 C13 C19 110.71(13)
C12 C13 C14 107.44(11)
C19 C13 C14 109.10(12)
C12 C13 C17 116.80(12)
C19 C13 C17 112.20(12)
C14 C13 C17 99.72(11)
O14 C14 C8 105.26(11)
O14 C14 C15 108.65(13)
C8 C14 C15 120.00(13)
O14 C14 C13 106.75(11)
C8 C14 C13 112.17(12)
C15 C14 C13 103.39(12)
C14 C15 C16 102.78(13)
C15 C16 C17 106.98(13)
C20 C17 C16 112.66(12)
C20 C17 C13 120.02(12)
C16 C17 C13 104.39(11)
O20 C20 C21 110.04(12)
O20 C20 C17 109.39(11)
C21 C20 C17 113.59(12)
O20 C20 C22 104.26(12)
C21 C20 C22 110.52(12)
C17 C20 C22 108.61(12)
O22 C22 C23 107.47(13)
O22 C22 C20 108.49(13)
C23 C22 C20 116.19(13)
C22 C23 C24 112.46(16)
C23 C24 C25 116.1(2)
O25 C25 C24 107.0(2)
O25 C25 C26 105.7(3)
C24 C25 C26 112.6(3)
O25 C25 C27 110.4(3)
C24 C25 C27 108.6(3)
C26 C25 C27 112.3(4)

loop_
_geom_bond_atom_site_label_1
_geom_bond_atom_site_label_2
_geom_bond_distance
C1 C2 1.518(2)
C1 C10 1.539(2)
C2 O2 1.428(2)
C2 C3 1.515(2)
C3 O3 1.419(2)
C3 C4 1.524(2)
C4 C5 1.537(3)
C5 C6 1.509(2)
C5 C10 1.551(2)
C6 O6 1.218(2)
C6 C7 1.463(2)
C7 C8 1.335(2)
C8 C9 1.509(2)
C8 C14 1.512(2)
C9 C11 1.550(2)
C9 C10 1.558(2)
C10 C18 1.529(2)
C11 C12 1.539(2)
C12 C13 1.528(2)
C13 C19 1.534(2)
C13 C14 1.5511(19)
C13 C17 1.560(2)
C14 O14 1.4365(19)
C14 C15 1.517(2)
C15 C16 1.537(2)
C16 C17 1.555(2)
C17 C20 1.5459(19)
C20 O20 1.4411(18)
C20 C21 1.522(2)
C20 C22 1.556(2)
C22 O22 1.4383(19)
C22 C23 1.512(2)
C23 C24 1.518(3)
C24 C25 1.521(3)
C25 O25 1.422(3)
C25 C26 1.522(6)
C25 C27 1.523(5)
